data_4031831
loop_
_publ_author_name
'Limanto, John'
'Yoshikawa, Naoki'
'Reamer, Robert A.'
'Tan, Lushi'
'Brunskill, Andrew'
'Reibarkh, Mikhail'

_publ_section_title
;
 Promotion of a Ti-Mediated Mannich Reaction by a Proton Source.
;
_journal_issue 2
_journal_name_full 'The Journal of organic chemistry'
_journal_page_first 723
_journal_page_last 728
_journal_paper_doi 10.1021/acs.joc.5b02452
_journal_volume 81
_journal_year 2016
_chemical_absolute_configuration ad
_chemical_formula_moiety 'C33 H29 Br F I N2 O4'
_chemical_formula_sum 'C33 H29 Br F I N2 O4'
_chemical_formula_weight 743.39
_chemical_name_systematic
; 
(S)-3-((2R,5S)-2-((S)-(4-bromophenyl)((4-iodophenyl)amino)methyl)
-5-(4-fluorophenyl)-5-hydroxypentanoyl)-4-phenyloxazolidin-2-one 
;
_space_group_crystal_system monoclinic
_space_group_IT_number 4
_space_group_name_Hall 'P 2yb'
_space_group_name_H-M_alt 'P 1 21 1'
_symmetry_space_group_name_Hall 'P 2yb'
_symmetry_space_group_name_H-M 'P 1 21 1'
_atom_sites_solution_hydrogens geom
_audit_creation_method SHELXL-2014
_cell_angle_alpha 90
_cell_angle_beta 96.5700(19)
_cell_angle_gamma 90
_cell_formula_units_Z 8
_cell_length_a 30.3461(12)
_cell_length_b 5.8463(2)
_cell_length_c 34.0783(13)
_cell_measurement_reflns_used 9331
_cell_measurement_temperature 100(2)
_cell_measurement_theta_max 67.87
_cell_measurement_theta_min 2.84
_cell_volume 6006.2(4)
_computing_cell_refinement 'Bruker SAINT'
_computing_data_collection 'Bruker APEX2'
_computing_data_reduction 'Bruker SAINT'
_computing_molecular_graphics 'Bruker SHELXTL'
_computing_publication_material 'Bruker SHELXTL'
_computing_structure_refinement 'SHELXL-2014 (Sheldrick, 2014)'
_computing_structure_solution 'SHELXS-97 (Sheldrick 2008)'
_diffrn_ambient_temperature 100(2)
_diffrn_measured_fraction_theta_full 0.999
_diffrn_measured_fraction_theta_max 0.993
_diffrn_measurement_device_type 'Bruker APEX-II CCD'
_diffrn_measurement_method '\f and \w scans'
_diffrn_radiation_type CuK\a
_diffrn_radiation_wavelength 1.54178
_diffrn_reflns_av_R_equivalents 0.0540
_diffrn_reflns_av_unetI/netI 0.0522
_diffrn_reflns_laue_measured_fraction_full 0.999
_diffrn_reflns_laue_measured_fraction_max 0.993
_diffrn_reflns_limit_h_max 36
_diffrn_reflns_limit_h_min -36
_diffrn_reflns_limit_k_max 7
_diffrn_reflns_limit_k_min -7
_diffrn_reflns_limit_l_max 40
_diffrn_reflns_limit_l_min -37
_diffrn_reflns_number 71975
_diffrn_reflns_point_group_measured_fraction_full 0.992
_diffrn_reflns_point_group_measured_fraction_max 0.983
_diffrn_reflns_theta_full 66.500
_diffrn_reflns_theta_max 67.952
_diffrn_reflns_theta_min 1.305
_diffrn_source 'sealed-tube X-ray generator'
_exptl_absorpt_coefficient_mu 10.329
_exptl_absorpt_correction_T_max 0.662
_exptl_absorpt_correction_T_min 0.434
_exptl_absorpt_correction_type multi-scan
_exptl_absorpt_process_details
;
(SADABS; Sheldrick, 2003)
;
_exptl_crystal_colour colourless
_exptl_crystal_density_diffrn 1.644
_exptl_crystal_description Needle
_exptl_crystal_F_000 2960
_exptl_crystal_size_max 0.150
_exptl_crystal_size_mid 0.040
_exptl_crystal_size_min 0.020
_refine_diff_density_max 0.646
_refine_diff_density_min -0.448
_refine_diff_density_rms 0.088
_refine_ls_abs_structure_details
; 
 Flack x determined using 8341 quotients [(I+)-(I-)]/[(I+)+(I-)] 
 (Parsons, Flack and Wagner, Acta Cryst. B69 (2013) 249-259). 
;
_refine_ls_abs_structure_Flack -0.002(4)
_refine_ls_extinction_method none
_refine_ls_goodness_of_fit_ref 1.056
_refine_ls_hydrogen_treatment constr
_refine_ls_matrix_type full
_refine_ls_number_parameters 1600
_refine_ls_number_reflns 21405
_refine_ls_number_restraints 17
_refine_ls_restrained_S_all 1.057
_refine_ls_R_factor_all 0.0489
_refine_ls_R_factor_gt 0.0446
_refine_ls_shift/su_max 0.003
_refine_ls_shift/su_mean 0.000
_refine_ls_structure_factor_coef Fsqd
_refine_ls_weighting_details 'w=1/[\s^2^(Fo^2^)+(0.0170P)^2^+28.3814P] where P=(Fo^2^+2Fc^2^)/3'
_refine_ls_weighting_scheme calc
_refine_ls_wR_factor_gt 0.0988
_refine_ls_wR_factor_ref 0.1014
_reflns_Friedel_coverage 0.789
_reflns_friedel_fraction_full 0.984
_reflns_friedel_fraction_max 0.971
_reflns_number_gt 20127
_reflns_number_total 21405
_reflns_threshold_expression 'I > 2\s(I)'
_cod_data_source_file jo5b02452_si_003.cif
_cod_data_source_block mdk099
_cod_database_code 4031831
_shelx_space_group_comment
; 
The symmetry employed for this shelxl refinement is uniquely defined 
by the following loop, which should always be used as a source of 
symmetry information in preference to the above space-group names. 
They are only intended as comments. 
;
_shelx_estimated_absorpt_t_min 0.306
_shelx_estimated_absorpt_t_max 0.820
_shelxl_version_number 2014-3

loop_
_space_group_symop_operation_xyz
'x, y, z'
'-x, y+1/2, -z'

loop_
_atom_site_label
_atom_site_type_symbol
_atom_site_fract_x
_atom_site_fract_y
_atom_site_fract_z
_atom_site_U_iso_or_equiv
_atom_site_adp_type
_atom_site_occupancy
_atom_site_site_symmetry_order
_atom_site_calc_flag
_atom_site_refinement_flags_posn
_atom_site_refinement_flags_adp
_atom_site_refinement_flags_occupancy
_atom_site_disorder_assembly
_atom_site_disorder_group
F1A F -0.08923(17) 0.0476(10) 0.47671(16) 0.0343(13) Uani 1 1 d . . . . .
Br1A Br 0.17545(3) 1.32939(19) 0.24511(2) 0.02698(19) Uani 1 1 d . . . . .
I1A I 0.42769(2) 1.13689(12) 0.39264(2) 0.02527(13) Uani 1 1 d . . . . .
N1A N 0.1796(2) 0.6549(13) 0.49431(19) 0.0174(14) Uani 1 1 d . . . . .
N2A N 0.2330(2) 0.8997(12) 0.42616(19) 0.0185(14) Uani 1 1 d . . . . .
H2AC H 0.2244 0.9502 0.4484 0.022 Uiso 1 1 calc R U . . .
O1A O 0.1679(2) 0.8676(11) 0.54667(18) 0.0329(15) Uani 1 1 d . . . . .
O2A O 0.1358(2) 0.9897(11) 0.48833(19) 0.0355(16) Uani 1 1 d . . . . .
O3A O 0.19050(18) 0.3798(10) 0.45076(16) 0.0204(12) Uani 1 1 d . . . . .
O4A O 0.0342(2) 0.4754(11) 0.36117(16) 0.0238(13) Uani 1 1 d . . . . .
H4AA H 0.0204 0.3773 0.3465 0.036 Uiso 1 1 calc R U . . .
C1A C 0.1587(3) 0.8548(15) 0.5070(2) 0.0237(18) Uani 1 1 d . . . . .
C2A C 0.1942(3) 0.6799(19) 0.5618(3) 0.033(2) Uani 1 1 d . . . . .
H2AA H 0.1792 0.5978 0.5820 0.040 Uiso 1 1 calc R U . . .
H2AB H 0.2233 0.7351 0.5744 0.040 Uiso 1 1 calc R U . . .
C3A C 0.2008(3) 0.5190(16) 0.5275(3) 0.0255(19) Uani 1 1 d . . . . .
H3AA H 0.1838 0.3743 0.5300 0.031 Uiso 1 1 calc R U . . .
C4A C 0.1777(2) 0.5715(14) 0.4559(2) 0.0159(16) Uani 1 1 d . . . . .
C5A C 0.1610(3) 0.7241(15) 0.4211(2) 0.0176(16) Uani 1 1 d . . . . .
H5AA H 0.1510 0.8737 0.4312 0.021 Uiso 1 1 calc R U . . .
C6A C 0.2020(2) 0.7634(14) 0.3989(2) 0.0163(17) Uani 1 1 d . . . . .
H6AA H 0.2160 0.6122 0.3943 0.020 Uiso 1 1 calc R U . . .
C7A C 0.2491(3) 0.4638(15) 0.5240(2) 0.0211(18) Uani 1 1 d . . . . .
C8A C 0.2660(3) 0.2529(17) 0.5366(3) 0.032(2) Uani 1 1 d . . . . .
H8AA H 0.2471 0.1425 0.5464 0.039 Uiso 1 1 calc R U . . .
C9A C 0.3106(3) 0.2016(19) 0.5348(3) 0.041(3) Uani 1 1 d . . . . .
H9AA H 0.3221 0.0572 0.5437 0.049 Uiso 1 1 calc R U . . .
C10A C 0.3384(3) 0.361(2) 0.5199(3) 0.038(3) Uani 1 1 d . . . . .
H10A H 0.3687 0.3257 0.5186 0.046 Uiso 1 1 calc R U . . .
C11A C 0.3216(3) 0.5720(19) 0.5071(3) 0.032(2) Uani 1 1 d . . . . .
H11A H 0.3405 0.6812 0.4968 0.038 Uiso 1 1 calc R U . . .
C12A C 0.2771(3) 0.6245(18) 0.5092(2) 0.0270(19) Uani 1 1 d . . . . .
H12A H 0.2657 0.7696 0.5005 0.032 Uiso 1 1 calc R U . . .
C13A C 0.1221(2) 0.6087(15) 0.3963(2) 0.0177(16) Uani 1 1 d . . . . .
H13A H 0.1102 0.7150 0.3751 0.021 Uiso 1 1 calc R U . . .
H13B H 0.1331 0.4712 0.3836 0.021 Uiso 1 1 calc R U . . .
C14A C 0.0844(3) 0.5377(17) 0.4197(2) 0.0222(18) Uani 1 1 d . . . . .
H14A H 0.0678 0.6758 0.4262 0.027 Uiso 1 1 calc R U . . .
H14B H 0.0971 0.4672 0.4449 0.027 Uiso 1 1 calc R U . . .
C15A C 0.0524(3) 0.3690(14) 0.3974(2) 0.0193(17) Uani 1 1 d . . . . .
H15A H 0.0699 0.2331 0.3905 0.023 Uiso 1 1 calc R U . . .
C16A C 0.0153(3) 0.2831(14) 0.4206(2) 0.0191(18) Uani 1 1 d . . . . .
C17A C -0.0021(3) 0.4190(16) 0.4492(2) 0.0228(18) Uani 1 1 d . . . . .
H17A H 0.0104 0.5650 0.4556 0.027 Uiso 1 1 calc R U . . .
C18A C -0.0376(3) 0.3413(19) 0.4681(3) 0.028(2) Uani 1 1 d . . . . .
H18A H -0.0498 0.4338 0.4871 0.034 Uiso 1 1 calc R U . . .
C19A C -0.0546(3) 0.1284(18) 0.4587(3) 0.0253(19) Uani 1 1 d . . . . .
C20A C -0.0383(3) -0.0114(17) 0.4310(3) 0.025(2) Uani 1 1 d . . . . .
H20A H -0.0511 -0.1572 0.4248 0.030 Uiso 1 1 calc R U . . .
C21A C -0.0027(3) 0.0670(16) 0.4123(2) 0.0244(19) Uani 1 1 d . . . . .
H21A H 0.0094 -0.0282 0.3937 0.029 Uiso 1 1 calc R U . . .
C22A C 0.1917(2) 0.8846(15) 0.3594(2) 0.0187(17) Uani 1 1 d . . . . .
C23A C 0.1702(3) 1.0949(15) 0.3585(2) 0.0226(19) Uani 1 1 d . . . . .
H23A H 0.1592 1.1504 0.3817 0.027 Uiso 1 1 calc R U . . .
C24A C 0.1646(3) 1.2247(17) 0.3244(3) 0.028(2) Uani 1 1 d . . . . .
H24A H 0.1501 1.3688 0.3239 0.034 Uiso 1 1 calc R U . . .
C25A C 0.1806(3) 1.1392(15) 0.2906(2) 0.0195(16) Uani 1 1 d . . . . .
C26A C 0.2009(3) 0.9276(15) 0.2904(2) 0.0189(17) Uani 1 1 d . . . . .
H26A H 0.2109 0.8694 0.2670 0.023 Uiso 1 1 calc R U . . .
C27A C 0.2065(3) 0.8007(15) 0.3255(2) 0.0192(17) Uani 1 1 d . . . . .
H27A H 0.2207 0.6556 0.3259 0.023 Uiso 1 1 calc R U . . .
C28A C 0.2761(3) 0.9496(15) 0.4170(2) 0.0188(17) Uani 1 1 d . . . . .
C29A C 0.3017(3) 0.7885(16) 0.3994(3) 0.0237(19) Uani 1 1 d . . . . .
H29A H 0.2893 0.6436 0.3919 0.028 Uiso 1 1 calc R U . . .
C30A C 0.3450(3) 0.8382(17) 0.3928(3) 0.0248(18) Uani 1 1 d . . . . .
H30A H 0.3622 0.7276 0.3809 0.030 Uiso 1 1 calc R U . . .
C31A C 0.3629(2) 1.0503(15) 0.4036(2) 0.0172(16) Uani 1 1 d . . . . .
C32A C 0.3382(3) 1.2102(16) 0.4215(3) 0.0253(19) Uani 1 1 d . . . . .
H32A H 0.3508 1.3541 0.4293 0.030 Uiso 1 1 calc R U . . .
C33A C 0.2947(3) 1.1594(16) 0.4280(2) 0.0222(18) Uani 1 1 d . . . . .
H33A H 0.2777 1.2699 0.4402 0.027 Uiso 1 1 calc R U . . .
O1B O -0.06680(19) 0.4730(11) 0.69670(19) 0.0278(15) Uani 1 1 d . . . . .
O2B O 0.00089(19) 0.5765(11) 0.68339(18) 0.0257(14) Uani 1 1 d . . . . .
O3B O 0.03393(19) -0.0321(10) 0.74399(17) 0.0220(13) Uani 1 1 d . . . . .
O4B O 0.0946(2) -0.2665(12) 0.6534(2) 0.0328(16) Uani 1 1 d . . . . .
H4BA H 0.0671 -0.2881 0.6500 0.049 Uiso 1 1 calc R U . . .
N1B N -0.0105(2) 0.2607(12) 0.7231(2) 0.0191(15) Uani 1 1 d . . . . .
N2B N 0.0648(2) 0.5043(12) 0.78897(19) 0.0166(14) Uani 1 1 d . . . . .
H2BC H 0.0411 0.5579 0.7747 0.020 Uiso 1 1 calc R U . . .
F1B F 0.28752(18) 0.1112(12) 0.6696(2) 0.0479(16) Uani 1 1 d . . . . .
Br1B Br 0.28595(3) 0.7282(2) 0.78188(3) 0.0328(2) Uani 1 1 d . . . . .
I1B I 0.10585(2) 0.83284(13) 0.96495(2) 0.02929(13) Uani 1 1 d . . . . .
C1B C -0.0221(3) 0.4489(16) 0.6999(3) 0.0238(19) Uani 1 1 d . . . . .
C2B C -0.0868(3) 0.3019(17) 0.7196(3) 0.026(2) Uani 1 1 d . . . . .
H2BA H -0.1109 0.2215 0.7030 0.032 Uiso 1 1 calc R U . . .
H2BB H -0.0993 0.3734 0.7422 0.032 Uiso 1 1 calc R U . . .
C3B C -0.0494(3) 0.1334(16) 0.7343(2) 0.0208(17) Uani 1 1 d . . . . .
H3BA H -0.0532 -0.0138 0.7193 0.025 Uiso 1 1 calc R U . . .
C4B C 0.0321(2) 0.1639(15) 0.7321(2) 0.0166(17) Uani 1 1 d . . . . .
C5B C 0.0733(3) 0.3039(15) 0.7284(2) 0.0175(17) Uani 1 1 d . . . . .
H5BA H 0.0649 0.4536 0.7155 0.021 Uiso 1 1 calc R U . . .
C6B C 0.0947(3) 0.3453(15) 0.7712(2) 0.0175(16) Uani 1 1 d . . . . .
H6BA H 0.0950 0.1969 0.7858 0.021 Uiso 1 1 calc R U . . .
C7B C -0.0468(2) 0.0890(14) 0.7783(2) 0.0193(18) Uani 1 1 d . . . . .
C8B C -0.0315(3) 0.2552(16) 0.8057(3) 0.0242(19) Uani 1 1 d . . . . .
H8BA H -0.0219 0.3986 0.7968 0.029 Uiso 1 1 calc R U . . .
C9B C -0.0302(3) 0.2151(19) 0.8458(3) 0.032(2) Uani 1 1 d . . . . .
H9BA H -0.0194 0.3295 0.8643 0.038 Uiso 1 1 calc R U . . .
C10B C -0.0446(3) 0.0084(19) 0.8588(3) 0.035(2) Uani 1 1 d . . . . .
H10B H -0.0444 -0.0188 0.8863 0.043 Uiso 1 1 calc R U . . .
C11B C -0.0592(3) -0.159(2) 0.8321(3) 0.039(2) Uani 1 1 d . . . . .
H11B H -0.0686 -0.3025 0.8413 0.047 Uiso 1 1 calc R U . . .
C12B C -0.0605(3) -0.1213(17) 0.7917(3) 0.029(2) Uani 1 1 d . . . . .
H12B H -0.0705 -0.2379 0.7734 0.035 Uiso 1 1 calc R U . . .
C13B C 0.1029(3) 0.1694(15) 0.7031(2) 0.0195(17) Uani 1 1 d . . . . .
H13C H 0.1318 0.2483 0.7036 0.023 Uiso 1 1 calc R U . . .
H13D H 0.1085 0.0154 0.7147 0.023 Uiso 1 1 calc R U . . .
C14B C 0.0822(3) 0.1440(16) 0.6602(2) 0.0191(16) Uani 1 1 d . . . . .
H14C H 0.0849 0.2908 0.6462 0.023 Uiso 1 1 calc R U . . .
H14D H 0.0502 0.1089 0.6597 0.023 Uiso 1 1 calc R U . . .
C15B C 0.1046(3) -0.0469(16) 0.6383(3) 0.0257(19) Uani 1 1 d . . . . .
H15B H 0.0936 -0.0402 0.6095 0.031 Uiso 1 1 calc R U . . .
C16B C 0.1542(3) -0.0185(15) 0.6434(2) 0.0212(18) Uani 1 1 d . . . . .
C17B C 0.1819(3) -0.1808(18) 0.6624(3) 0.0265(19) Uani 1 1 d . . . . .
H17B H 0.1699 -0.3221 0.6699 0.032 Uiso 1 1 calc R U . . .
C18B C 0.2274(3) -0.1406(18) 0.6709(3) 0.030(2) Uani 1 1 d . . . . .
H18B H 0.2463 -0.2523 0.6842 0.036 Uiso 1 1 calc R U . . .
C19B C 0.2439(3) 0.0646(17) 0.6596(3) 0.029(2) Uani 1 1 d . . . . .
C20B C 0.2175(3) 0.2247(19) 0.6390(3) 0.038(2) Uani 1 1 d . . . . .
H20B H 0.2299 0.3626 0.6304 0.046 Uiso 1 1 calc R U . . .
C21B C 0.1728(3) 0.1819(18) 0.6311(3) 0.035(2) Uani 1 1 d . . . . .
H21B H 0.1543 0.2921 0.6169 0.043 Uiso 1 1 calc R U . . .
C22B C 0.1421(3) 0.4345(15) 0.7739(2) 0.0163(16) Uani 1 1 d . . . . .
C23B C 0.1501(3) 0.6482(18) 0.7590(3) 0.030(2) Uani 1 1 d . . . . .
H23B H 0.1261 0.7385 0.7472 0.036 Uiso 1 1 calc R U . . .
C24B C 0.1930(3) 0.7317(18) 0.7611(3) 0.031(2) Uani 1 1 d . . . . .
H24B H 0.1984 0.8788 0.7508 0.037 Uiso 1 1 calc R U . . .
C25B C 0.2279(3) 0.6023(16) 0.7782(3) 0.0247(19) Uani 1 1 d . . . . .
C26B C 0.2206(3) 0.3892(17) 0.7930(3) 0.031(2) Uani 1 1 d . . . . .
H26B H 0.2448 0.2997 0.8046 0.037 Uiso 1 1 calc R U . . .
C27B C 0.1771(3) 0.3047(17) 0.7909(3) 0.028(2) Uani 1 1 d . . . . .
H27B H 0.1718 0.1575 0.8012 0.033 Uiso 1 1 calc R U . . .
C28B C 0.0744(3) 0.5699(15) 0.8287(2) 0.0192(17) Uani 1 1 d . . . . .
C29B C 0.0965(3) 0.4306(16) 0.8573(3) 0.0248(18) Uani 1 1 d . . . . .
H29B H 0.1066 0.2848 0.8499 0.030 Uiso 1 1 calc R U . . .
C30B C 0.1041(3) 0.4986(17) 0.8964(3) 0.028(2) Uani 1 1 d . . . . .
H30B H 0.1184 0.3984 0.9158 0.034 Uiso 1 1 calc R U . . .
C31B C 0.0909(3) 0.7123(15) 0.9068(2) 0.0194(17) Uani 1 1 d . . . . .
C32B C 0.0680(3) 0.8550(16) 0.8790(2) 0.0235(18) Uani 1 1 d . . . . .
H32B H 0.0580 1.0005 0.8866 0.028 Uiso 1 1 calc R U . . .
C33B C 0.0599(3) 0.7837(16) 0.8399(3) 0.025(2) Uani 1 1 d . . . . .
H33B H 0.0444 0.8813 0.8208 0.030 Uiso 1 1 calc R U . . .
F1C F 0.4883(2) 0.9037(13) 0.96765(19) 0.062(2) Uani 1 1 d . . . . .
Br1C Br 0.70526(3) -0.3374(3) 0.71204(4) 0.0483(3) Uani 1 1 d . . . . .
I1C I 0.44301(2) -0.09181(14) 0.50365(2) 0.03429(16) Uani 1 1 d . . . . .
O1C O 0.3691(2) 0.0211(12) 0.7767(2) 0.0345(16) Uani 1 1 d . . . . .
O2C O 0.4369(2) -0.1271(13) 0.7877(2) 0.0435(19) Uani 1 1 d . . . . .
O3C O 0.46910(19) 0.4792(10) 0.73178(18) 0.0239(13) Uani 1 1 d . . . . .
O4C O 0.5949(2) 0.2886(13) 0.8573(2) 0.0363(17) Uani 1 1 d . . . . .
H4CA H 0.6165 0.3549 0.8702 0.054 Uiso 1 1 calc R U . . .
N1C N 0.4240(2) 0.2201(13) 0.7547(2) 0.0216(15) Uani 1 1 d . . . . .
N2C N 0.4838(2) -0.0522(12) 0.6886(2) 0.0179(14) Uani 1 1 d . . . . .
H2CC H 0.4662 -0.1327 0.7021 0.022 Uiso 1 1 calc R U . . .
C1C C 0.4135(3) 0.0234(16) 0.7743(3) 0.0239(19) Uani 1 1 d . . . . .
C2C C 0.3486(3) 0.2257(19) 0.7614(3) 0.033(2) Uani 1 1 d . . . . .
H2CA H 0.3356 0.3101 0.7824 0.039 Uiso 1 1 calc R U . . .
H2CB H 0.3247 0.1901 0.7400 0.039 Uiso 1 1 calc R U . . .
C3C C 0.3851(3) 0.3709(15) 0.7452(2) 0.0209(18) Uani 1 1 d . . . . .
H3CA H 0.3894 0.5178 0.7601 0.025 Uiso 1 1 calc R U . . .
C4C C 0.4654(3) 0.2903(14) 0.7455(2) 0.0185(18) Uani 1 1 d . . . . .
C5C C 0.5049(3) 0.1275(15) 0.7517(2) 0.0195(17) Uani 1 1 d . . . . .
H5CA H 0.4954 -0.0204 0.7629 0.023 Uiso 1 1 calc R U . . .
C6C C 0.5184(3) 0.0871(14) 0.7100(2) 0.0204(18) Uani 1 1 d . . . . .
H6CA H 0.5186 0.2387 0.6964 0.024 Uiso 1 1 calc R U . . .
C7C C 0.3752(2) 0.4186(16) 0.7010(2) 0.0201(17) Uani 1 1 d . . . . .
C8C C 0.3541(3) 0.6199(16) 0.6892(3) 0.0240(18) Uani 1 1 d . . . . .
H8CA H 0.3484 0.7308 0.7083 0.029 Uiso 1 1 calc R U . . .
C9C C 0.3410(3) 0.6618(18) 0.6494(3) 0.030(2) Uani 1 1 d . . . . .
H9CA H 0.3264 0.8008 0.6413 0.036 Uiso 1 1 calc R U . . .
C10C C 0.3494(3) 0.4982(16) 0.6212(3) 0.027(2) Uani 1 1 d . . . . .
H10C H 0.3400 0.5241 0.5940 0.033 Uiso 1 1 calc R U . . .
C11C C 0.3714(3) 0.2986(17) 0.6331(3) 0.028(2) Uani 1 1 d . . . . .
H11C H 0.3777 0.1891 0.6140 0.034 Uiso 1 1 calc R U . . .
C12C C 0.3843(3) 0.2570(15) 0.6727(3) 0.0213(18) Uani 1 1 d . . . . .
H12C H 0.3993 0.1191 0.6806 0.026 Uiso 1 1 calc R U . . .
C13C C 0.5414(3) 0.2382(16) 0.7804(2) 0.0212(18) Uani 1 1 d . . . . .
H13E H 0.5649 0.1234 0.7877 0.025 Uiso 1 1 calc R U . . .
H13F H 0.5549 0.3651 0.7667 0.025 Uiso 1 1 calc R U . . .
C14C C 0.5252(3) 0.3304(18) 0.8178(2) 0.0238(18) Uani 1 1 d . . . . .
H14E H 0.5137 0.2021 0.8327 0.029 Uiso 1 1 calc R U . . .
H14F H 0.5003 0.4379 0.8106 0.029 Uiso 1 1 calc R U . . .
C15C C 0.5616(3) 0.4532(17) 0.8442(3) 0.030(2) Uani 1 1 d . . . . .
H15C H 0.5751 0.5730 0.8283 0.036 Uiso 1 1 calc R U . . .
C16C C 0.5451(3) 0.5646(17) 0.8795(3) 0.038(3) Uani 1 1 d . . . . .
C17C C 0.5523(5) 0.545(3) 0.9163(5) 0.027(5) Uani 0.494(16) 1 d . . P A 1
H17C H 0.5745 0.4360 0.9250 0.032 Uiso 0.494(16) 1 calc R U P A 1
C18C C 0.5339(6) 0.654(3) 0.9467(6) 0.036(5) Uani 0.494(16) 1 d . . P A 1
H18F H 0.5432 0.6171 0.9735 0.043 Uiso 0.494(16) 1 calc R U P A 1
C19C C 0.5070(3) 0.790(2) 0.9387(3) 0.052(4) Uani 1 1 d . . . . .
C20C C 0.4871(6) 0.866(4) 0.8990(7) 0.043(6) Uani 0.494(16) 1 d . . P A 1
H20C H 0.4642 0.9772 0.8950 0.052 Uiso 0.494(16) 1 calc R U P A 1
C21C C 0.5055(6) 0.758(3) 0.8686(6) 0.032(5) Uani 0.494(16) 1 d . . P A 1
H21C H 0.4955 0.7932 0.8419 0.038 Uiso 0.494(16) 1 calc R U P A 1
C17E C 0.5301(5) 0.443(4) 0.9084(6) 0.035(5) Uani 0.506(16) 1 d . . P A 2
H17D H 0.5327 0.2811 0.9080 0.042 Uiso 0.506(16) 1 calc R U P A 2
C18E C 0.5111(5) 0.545(5) 0.9386(5) 0.042(6) Uani 0.506(16) 1 d . . P A 2
H18C H 0.5008 0.4552 0.9589 0.051 Uiso 0.506(16) 1 calc R U P A 2
C20E C 0.5239(5) 0.908(4) 0.9093(5) 0.037(6) Uani 0.506(16) 1 d . . P A 2
H20E H 0.5227 1.0706 0.9094 0.044 Uiso 0.506(16) 1 calc R U P A 2
C21E C 0.5427(5) 0.798(3) 0.8792(5) 0.030(5) Uani 0.506(16) 1 d . . P A 2
H21D H 0.5537 0.8840 0.8587 0.036 Uiso 0.506(16) 1 calc R U P A 2
C22C C 0.5644(3) -0.0150(14) 0.7110(2) 0.0200(18) Uani 1 1 d . . . . .
C23C C 0.5735(3) -0.2264(16) 0.7277(3) 0.032(2) Uani 1 1 d . . . . .
H23C H 0.5507 -0.3078 0.7387 0.038 Uiso 1 1 calc R U . . .
C24C C 0.6157(3) -0.3230(18) 0.7289(3) 0.033(2) Uani 1 1 d . . . . .
H24C H 0.6220 -0.4682 0.7408 0.040 Uiso 1 1 calc R U . . .
C25C C 0.6480(3) -0.2026(18) 0.7124(3) 0.028(2) Uani 1 1 d . . . . .
C26C C 0.6402(3) 0.0087(19) 0.6958(3) 0.031(2) Uani 1 1 d . . . . .
H26C H 0.6631 0.0894 0.6850 0.038 Uiso 1 1 calc R U . . .
C27C C 0.5980(3) 0.1036(16) 0.6949(3) 0.0250(19) Uani 1 1 d . . . . .
H27C H 0.5921 0.2498 0.6833 0.030 Uiso 1 1 calc R U . . .
C28C C 0.4778(2) -0.0616(15) 0.6476(2) 0.0184(17) Uani 1 1 d . . . . .
C29C C 0.4904(3) 0.1138(16) 0.6232(3) 0.0227(18) Uani 1 1 d . . . . .
H29C H 0.5061 0.2422 0.6348 0.027 Uiso 1 1 calc R U . . .
C30C C 0.4807(3) 0.1043(16) 0.5826(2) 0.0235(19) Uani 1 1 d . . . . .
H30C H 0.4897 0.2247 0.5665 0.028 Uiso 1 1 calc R U . . .
C31C C 0.4580(3) -0.0808(18) 0.5656(2) 0.0250(19) Uani 1 1 d . . . . .
C32C C 0.4453(3) -0.2617(18) 0.5885(3) 0.030(2) Uani 1 1 d . . . . .
H32C H 0.4300 -0.3901 0.5765 0.036 Uiso 1 1 calc R U . . .
C33C C 0.4556(3) -0.2498(16) 0.6294(3) 0.0249(19) Uani 1 1 d . . . . .
H33C H 0.4472 -0.3725 0.6453 0.030 Uiso 1 1 calc R U . . .
F1D F 0.3915(10) 1.393(6) 0.8436(7) 0.121(19) Uani 0.56(3) 1 d . . P B 1
F1F F 0.3897(8) 1.421(10) 0.8442(15) 0.14(3) Uani 0.44(3) 1 d . . P B 2
Br1D Br 0.21391(4) 0.8268(2) 0.86507(3) 0.0423(3) Uani 1 1 d . . . . .
I1D I 0.01841(2) 1.04368(14) 1.05180(2) 0.03435(15) Uani 1 1 d . . . . .
N1D N 0.3067(2) 1.4507(13) 1.1160(2) 0.0257(16) Uani 1 1 d . . . . .
N2D N 0.2248(2) 1.1864(13) 1.0562(2) 0.0245(16) Uani 1 1 d . . . . .
H2DC H 0.2425 1.1210 1.0752 0.029 Uiso 1 1 calc R U . . .
O1D O 0.3371(2) 1.2527(13) 1.1676(2) 0.0395(18) Uani 1 1 d . . . . .
O2D O 0.3390(2) 1.0944(13) 1.1082(2) 0.0383(17) Uani 1 1 d . . . . .
O3D O 0.2747(2) 1.7099(11) 1.07349(19) 0.0290(14) Uani 1 1 d . . . . .
O4D O 0.3779(3) 1.8934(13) 1.0063(3) 0.054(2) Uani 1 1 d . . . . .
H4DA H 0.3981 1.9878 1.0031 0.081 Uiso 1 1 calc R U . . .
C1D C 0.3284(3) 1.2505(19) 1.1281(3) 0.032(2) Uani 1 1 d . . . . .
C2D C 0.3260(3) 1.469(2) 1.1838(3) 0.040(3) Uani 1 1 d . . . . .
H2DA H 0.3531 1.5568 1.1930 0.048 Uiso 1 1 calc R U . . .
H2DB H 0.3085 1.4471 1.2064 0.048 Uiso 1 1 calc R U . . .
C3D C 0.2981(3) 1.5957(17) 1.1496(3) 0.031(2) Uani 1 1 d . . . . .
H3DA H 0.3111 1.7509 1.1463 0.037 Uiso 1 1 calc R U . . .
C4D C 0.2910(3) 1.5207(16) 1.0776(3) 0.0237(19) Uani 1 1 d . . . . .
C5D C 0.2932(3) 1.3618(16) 1.0426(3) 0.027(2) Uani 1 1 d . . . . .
H5DA H 0.3073 1.2137 1.0518 0.033 Uiso 1 1 calc R U . . .
C6D C 0.2440(3) 1.3213(17) 1.0264(3) 0.0251(18) Uani 1 1 d . . . . .
H6DA H 0.2287 1.4729 1.0241 0.030 Uiso 1 1 calc R U . . .
C7D C 0.2495(3) 1.6195(18) 1.1542(3) 0.029(2) Uani 1 1 d . . . . .
C8D C 0.2353(3) 1.8168(18) 1.1717(3) 0.033(2) Uani 1 1 d . . . . .
H8DA H 0.2562 1.9327 1.1802 0.040 Uiso 1 1 calc R U . . .
C9D C 0.1907(4) 1.847(2) 1.1770(3) 0.040(2) Uani 1 1 d . . . . .
H9DA H 0.1811 1.9830 1.1886 0.048 Uiso 1 1 calc R U . . .
C10D C 0.1603(3) 1.6733(18) 1.1651(3) 0.032(2) Uani 1 1 d . . . . .
H10D H 0.1299 1.6920 1.1686 0.039 Uiso 1 1 calc R U . . .
C11D C 0.1746(3) 1.4736(16) 1.1482(3) 0.027(2) Uani 1 1 d . . . . .
H11D H 0.1541 1.3551 1.1402 0.032 Uiso 1 1 calc R U . . .
C12D C 0.2190(3) 1.4496(16) 1.1432(3) 0.0255(19) Uani 1 1 d . . . . .
H12D H 0.2288 1.3127 1.1319 0.031 Uiso 1 1 calc R U . . .
C13D C 0.3203(3) 1.4755(18) 1.0127(3) 0.032(2) Uani 1 1 d . . . . .
H13G H 0.3180 1.3812 0.9884 0.038 Uiso 1 1 calc R U . . .
H13H H 0.3072 1.6272 1.0055 0.038 Uiso 1 1 calc R U . . .
C14D C 0.3690(3) 1.5059(19) 1.0281(3) 0.035(2) Uani 1 1 d . . . . .
H14G H 0.3836 1.3544 1.0294 0.042 Uiso 1 1 calc R U . . .
H14H H 0.3711 1.5673 1.0554 0.042 Uiso 1 1 calc R U . . .
C15D C 0.3942(3) 1.6679(18) 1.0026(3) 0.038(2) Uani 1 1 d . . . . .
H15D H 0.4261 1.6670 1.0137 0.045 Uiso 1 1 calc R U . . .
C16D C 0.3917(3) 1.5967(18) 0.9600(3) 0.042(3) Uani 1 1 d . . . . .
C17D C 0.4194(9) 1.424(4) 0.9498(6) 0.049(7) Uani 0.56(3) 1 d . . P B 1
H17E H 0.4388 1.3500 0.9697 0.059 Uiso 0.56(3) 1 calc R U P B 1
C18D C 0.4190(10) 1.358(4) 0.9111(7) 0.055(7) Uani 0.56(3) 1 d . . P B 1
H18D H 0.4379 1.2393 0.9040 0.067 Uiso 0.56(3) 1 calc R U P B 1
C20D C 0.3621(12) 1.642(6) 0.8919(11) 0.100(15) Uani 0.56(3) 1 d . . P B 1
H20F H 0.3425 1.7160 0.8721 0.119 Uiso 0.56(3) 1 calc R U P B 1
C21D C 0.3639(9) 1.704(4) 0.9323(8) 0.058(8) Uani 0.56(3) 1 d . . P B 1
H21E H 0.3453 1.8228 0.9399 0.069 Uiso 0.56(3) 1 calc R U P B 1
C17F C 0.3925(8) 1.364(5) 0.9474(7) 0.034(7) Uani 0.44(3) 1 d . . P B 2
H17F H 0.3935 1.2464 0.9667 0.041 Uiso 0.44(3) 1 calc R U P B 2
C18F C 0.3918(8) 1.302(7) 0.9084(8) 0.051(9) Uani 0.44(3) 1 d . . P B 2
H18E H 0.3924 1.1465 0.9006 0.061 Uiso 0.44(3) 1 calc R U P B 2
C20F C 0.3896(10) 1.694(11) 0.8901(12) 0.13(3) Uani 0.44(3) 1 d . . P B 2
H20G H 0.3887 1.8044 0.8696 0.155 Uiso 0.44(3) 1 calc R U P B 2
C21F C 0.3902(9) 1.753(6) 0.9286(11) 0.071(12) Uani 0.44(3) 1 d . . P B 2
H21F H 0.3896 1.9113 0.9348 0.085 Uiso 0.44(3) 1 calc R U P B 2
C19D C 0.3905(4) 1.467(3) 0.8826(4) 0.082(6) Uani 1 1 d . . . . .
C22D C 0.2380(3) 1.2057(17) 0.9859(3) 0.027(2) Uani 1 1 d . . . . .
C23D C 0.2552(6) 0.996(2) 0.9807(4) 0.077(5) Uani 1 1 d . . . . .
H23D H 0.2718 0.9222 1.0025 0.092 Uiso 1 1 calc R U . . .
C24D C 0.2491(5) 0.886(2) 0.9447(3) 0.072(5) Uani 1 1 d . . . . .
H24D H 0.2622 0.7406 0.9415 0.087 Uiso 1 1 calc R U . . .
C25D C 0.2244(3) 0.9872(17) 0.9138(3) 0.033(2) Uani 1 1 d . . . . .
C26D C 0.2068(4) 1.196(2) 0.9184(3) 0.043(3) Uani 1 1 d . . . . .
H26D H 0.1897 1.2675 0.8967 0.052 Uiso 1 1 calc R U . . .
C27D C 0.2135(3) 1.307(2) 0.9543(3) 0.039(2) Uani 1 1 d . . . . .
H27D H 0.2010 1.4540 0.9571 0.046 Uiso 1 1 calc R U . . .
C28D C 0.1784(3) 1.1585(16) 1.0551(2) 0.0236(18) Uani 1 1 d . . . . .
C29D C 0.1484(3) 1.3246(18) 1.0392(3) 0.0267(19) Uani 1 1 d . . . . .
H29D H 0.1590 1.4607 1.0283 0.032 Uiso 1 1 calc R U . . .
C30D C 0.1030(3) 1.2922(18) 1.0392(3) 0.031(2) Uani 1 1 d . . . . .
H30D H 0.0828 1.4053 1.0283 0.037 Uiso 1 1 calc R U . . .
C31D C 0.0874(3) 1.0949(15) 1.0553(2) 0.0230(19) Uani 1 1 d . . . . .
C32D C 0.1168(3) 0.9294(17) 1.0718(3) 0.0272(19) Uani 1 1 d . . . . .
H32D H 0.1060 0.7949 1.0831 0.033 Uiso 1 1 calc R U . . .
C33D C 0.1619(3) 0.9621(16) 1.0716(3) 0.028(2) Uani 1 1 d . . . . .
H33D H 0.1820 0.8492 1.0829 0.034 Uiso 1 1 calc R U . . .

loop_
_atom_site_aniso_label
_atom_site_aniso_U_11
_atom_site_aniso_U_22
_atom_site_aniso_U_33
_atom_site_aniso_U_23
_atom_site_aniso_U_13
_atom_site_aniso_U_12
F1A 0.030(3) 0.038(3) 0.037(3) 0.010(3) 0.012(2) -0.007(2)
Br1A 0.0387(5) 0.0251(4) 0.0169(4) 0.0028(4) 0.0019(4) 0.0019(4)
I1A 0.0173(2) 0.0322(3) 0.0268(3) 0.0019(2) 0.0042(2) -0.0040(2)
N1A 0.019(3) 0.019(3) 0.015(3) 0.000(3) 0.004(3) 0.000(3)
N2A 0.018(3) 0.022(4) 0.017(3) -0.003(3) 0.006(3) 0.002(3)
O1A 0.053(4) 0.025(4) 0.022(3) -0.009(3) 0.009(3) -0.002(3)
O2A 0.059(5) 0.022(4) 0.027(3) -0.001(3) 0.013(3) 0.011(3)
O3A 0.022(3) 0.018(3) 0.021(3) -0.003(2) 0.002(2) 0.000(2)
O4A 0.026(3) 0.032(4) 0.012(3) -0.001(2) -0.003(2) -0.004(3)
C1A 0.036(5) 0.015(4) 0.022(4) -0.003(4) 0.013(4) -0.005(4)
C2A 0.039(5) 0.043(6) 0.020(4) 0.000(4) 0.013(4) 0.002(5)
C3A 0.031(5) 0.023(5) 0.022(4) 0.001(4) 0.003(4) -0.007(4)
C4A 0.012(3) 0.019(4) 0.017(4) -0.006(3) 0.001(3) -0.004(3)
C5A 0.020(4) 0.017(4) 0.016(4) -0.004(3) 0.006(3) -0.001(3)
C6A 0.013(4) 0.021(5) 0.016(4) -0.003(3) 0.001(3) -0.001(3)
C7A 0.024(4) 0.023(5) 0.014(4) -0.003(3) -0.007(3) -0.006(3)
C8A 0.036(5) 0.029(5) 0.029(5) -0.005(4) -0.008(4) -0.008(4)
C9A 0.041(6) 0.035(6) 0.042(6) -0.022(5) -0.015(5) 0.004(5)
C10A 0.028(5) 0.045(7) 0.038(5) -0.022(5) -0.010(4) 0.005(5)
C11A 0.032(5) 0.043(6) 0.020(4) -0.012(4) 0.000(4) -0.014(4)
C12A 0.030(4) 0.029(5) 0.021(4) -0.007(4) -0.003(3) -0.004(4)
C13A 0.015(4) 0.020(4) 0.019(4) -0.001(3) 0.004(3) 0.002(3)
C14A 0.018(4) 0.033(5) 0.016(4) 0.001(4) 0.004(3) -0.003(4)
C15A 0.020(4) 0.020(5) 0.018(4) -0.004(3) 0.003(3) -0.003(3)
C16A 0.014(4) 0.020(5) 0.022(4) -0.001(3) -0.002(3) 0.000(3)
C17A 0.023(4) 0.023(4) 0.023(4) 0.002(4) 0.002(3) -0.001(4)
C18A 0.024(4) 0.036(5) 0.026(4) 0.000(4) 0.009(4) 0.000(4)
C19A 0.014(4) 0.038(5) 0.024(4) 0.011(4) 0.003(3) 0.003(4)
C20A 0.022(4) 0.030(5) 0.021(4) 0.005(4) -0.006(3) -0.005(4)
C21A 0.023(4) 0.030(5) 0.019(4) 0.000(4) 0.001(3) -0.001(4)
C22A 0.014(4) 0.024(5) 0.019(4) -0.001(3) 0.002(3) -0.002(3)
C23A 0.034(5) 0.020(5) 0.015(4) -0.005(3) 0.007(3) 0.004(4)
C24A 0.029(5) 0.023(5) 0.032(5) -0.004(4) 0.004(4) 0.002(4)
C25A 0.028(4) 0.017(4) 0.014(4) 0.006(3) 0.001(3) -0.002(4)
C26A 0.022(4) 0.022(4) 0.012(4) -0.004(3) 0.000(3) -0.005(4)
C27A 0.015(4) 0.015(4) 0.028(4) -0.002(3) 0.005(3) -0.003(3)
C28A 0.020(4) 0.024(4) 0.012(4) 0.002(3) 0.000(3) -0.002(3)
C29A 0.022(4) 0.025(5) 0.024(4) -0.003(4) 0.003(3) -0.002(4)
C30A 0.023(4) 0.024(4) 0.028(4) -0.002(4) 0.006(3) 0.008(4)
C31A 0.014(4) 0.023(4) 0.014(4) 0.009(3) 0.000(3) -0.009(3)
C32A 0.019(4) 0.023(5) 0.033(5) -0.003(4) 0.003(4) 0.000(4)
C33A 0.021(4) 0.023(5) 0.023(4) -0.002(4) 0.003(3) -0.002(4)
O1B 0.017(3) 0.031(4) 0.033(3) 0.008(3) -0.004(3) 0.009(3)
O2B 0.025(3) 0.027(4) 0.025(3) 0.010(3) -0.001(2) 0.000(3)
O3B 0.023(3) 0.021(3) 0.022(3) 0.003(2) 0.001(2) 0.003(2)
O4B 0.019(3) 0.024(3) 0.053(4) -0.005(3) -0.002(3) -0.004(3)
N1B 0.017(3) 0.018(4) 0.021(4) -0.003(3) -0.002(3) 0.001(3)
N2B 0.018(3) 0.016(3) 0.013(3) -0.001(3) -0.006(3) 0.002(3)
F1B 0.023(3) 0.047(4) 0.075(5) -0.009(3) 0.011(3) -0.005(3)
Br1B 0.0212(4) 0.0373(5) 0.0411(6) -0.0066(5) 0.0083(4) -0.0069(4)
I1B 0.0370(3) 0.0332(3) 0.0172(2) -0.0058(2) 0.0010(2) -0.0011(3)
C1B 0.022(4) 0.021(5) 0.027(4) -0.003(4) -0.003(4) 0.007(4)
C2B 0.023(4) 0.029(5) 0.026(4) -0.002(4) -0.003(3) 0.004(4)
C3B 0.017(4) 0.021(4) 0.024(4) -0.002(4) -0.001(3) -0.003(4)
C4B 0.017(4) 0.021(5) 0.011(4) 0.000(3) 0.000(3) 0.006(3)
C5B 0.019(4) 0.020(4) 0.013(4) 0.002(3) -0.002(3) 0.007(3)
C6B 0.024(4) 0.014(4) 0.014(4) 0.001(3) 0.001(3) 0.000(3)
C7B 0.013(4) 0.022(5) 0.024(4) -0.002(3) 0.006(3) 0.002(3)
C8B 0.021(4) 0.026(5) 0.026(5) -0.001(4) 0.003(3) 0.005(4)
C9B 0.029(5) 0.040(6) 0.027(5) -0.001(4) 0.006(4) 0.013(4)
C10B 0.042(6) 0.039(6) 0.029(5) 0.011(5) 0.016(4) 0.017(5)
C11B 0.042(6) 0.027(5) 0.052(6) 0.011(5) 0.022(5) 0.008(5)
C12B 0.026(4) 0.027(5) 0.038(5) 0.000(4) 0.012(4) 0.004(4)
C13B 0.019(4) 0.022(5) 0.017(4) -0.001(3) 0.002(3) 0.003(3)
C14B 0.021(4) 0.018(4) 0.018(4) 0.000(3) 0.001(3) 0.002(4)
C15B 0.028(5) 0.022(5) 0.026(4) -0.006(4) -0.002(4) 0.003(4)
C16B 0.030(5) 0.022(5) 0.013(4) -0.006(3) 0.005(3) 0.004(4)
C17B 0.024(4) 0.025(5) 0.031(5) -0.003(4) 0.008(4) -0.001(4)
C18B 0.020(4) 0.032(6) 0.037(5) 0.004(4) 0.001(4) 0.007(4)
C19B 0.023(4) 0.032(5) 0.032(5) -0.010(4) 0.008(4) 0.008(4)
C20B 0.032(5) 0.029(5) 0.057(7) 0.006(5) 0.019(5) 0.000(4)
C21B 0.035(5) 0.029(6) 0.043(6) 0.013(5) 0.012(4) 0.003(4)
C22B 0.019(4) 0.018(4) 0.011(4) 0.001(3) -0.002(3) 0.002(3)
C23B 0.022(4) 0.029(5) 0.039(5) 0.005(4) 0.001(4) 0.005(4)
C24B 0.033(5) 0.026(5) 0.036(5) 0.006(4) 0.011(4) -0.005(4)
C25B 0.019(4) 0.024(5) 0.033(5) -0.012(4) 0.008(4) -0.003(4)
C26B 0.022(4) 0.031(6) 0.039(5) 0.000(4) -0.005(4) 0.005(4)
C27B 0.026(4) 0.025(5) 0.032(5) 0.000(4) 0.003(4) 0.000(4)
C28B 0.013(4) 0.022(5) 0.022(4) 0.001(3) 0.001(3) -0.001(3)
C29B 0.033(5) 0.015(4) 0.026(4) -0.004(4) 0.002(4) 0.004(4)
C30B 0.035(5) 0.027(5) 0.020(4) 0.004(4) -0.001(4) 0.006(4)
C31B 0.020(4) 0.025(5) 0.013(4) -0.006(3) -0.001(3) 0.001(3)
C32B 0.029(4) 0.020(5) 0.021(4) -0.001(4) 0.005(3) 0.005(4)
C33B 0.022(4) 0.029(6) 0.024(4) 0.002(4) 0.001(3) 0.000(4)
F1C 0.080(5) 0.066(5) 0.042(4) -0.028(4) 0.021(3) -0.020(4)
Br1C 0.0218(5) 0.0610(8) 0.0615(8) -0.0099(6) 0.0021(5) 0.0141(5)
I1C 0.0273(3) 0.0551(4) 0.0199(3) -0.0051(3) 0.0004(2) 0.0012(3)
O1C 0.022(3) 0.033(4) 0.050(4) 0.003(3) 0.011(3) -0.004(3)
O2C 0.029(3) 0.039(5) 0.065(5) 0.023(4) 0.017(3) 0.005(3)
O3C 0.021(3) 0.022(3) 0.029(3) 0.001(3) 0.005(2) -0.001(2)
O4C 0.031(4) 0.044(5) 0.031(4) -0.005(3) -0.007(3) -0.010(3)
N1C 0.019(3) 0.020(4) 0.025(4) -0.003(3) 0.001(3) 0.000(3)
N2C 0.012(3) 0.022(4) 0.020(3) 0.000(3) 0.002(3) -0.002(3)
C1C 0.022(4) 0.022(5) 0.028(5) 0.001(4) 0.003(4) -0.005(4)
C2C 0.017(4) 0.048(6) 0.034(5) 0.012(5) 0.009(4) 0.001(4)
C3C 0.019(4) 0.021(5) 0.023(4) -0.001(3) 0.003(3) 0.002(3)
C4C 0.019(4) 0.019(5) 0.018(4) 0.000(3) 0.004(3) -0.002(3)
C5C 0.019(4) 0.016(4) 0.023(4) 0.002(4) 0.001(3) -0.002(4)
C6C 0.022(4) 0.018(5) 0.022(4) 0.002(3) 0.004(3) -0.001(3)
C7C 0.009(3) 0.025(4) 0.026(4) 0.001(4) -0.002(3) -0.003(3)
C8C 0.026(4) 0.023(5) 0.024(4) -0.003(4) 0.005(3) -0.001(4)
C9C 0.027(4) 0.027(5) 0.035(5) 0.005(4) 0.002(4) -0.002(4)
C10C 0.028(5) 0.030(5) 0.023(4) 0.001(4) -0.001(4) -0.003(4)
C11C 0.023(4) 0.035(6) 0.026(5) -0.007(4) 0.004(4) -0.004(4)
C12C 0.017(4) 0.023(5) 0.024(4) -0.002(3) 0.002(3) 0.000(3)
C13C 0.021(4) 0.025(4) 0.017(4) 0.003(3) -0.001(3) -0.002(4)
C14C 0.023(4) 0.026(4) 0.022(4) 0.001(4) 0.001(3) -0.001(4)
C15C 0.041(5) 0.029(5) 0.022(4) -0.002(4) 0.004(4) -0.011(4)
C16C 0.052(6) 0.032(6) 0.032(5) -0.003(4) 0.009(5) -0.020(5)
C17C 0.023(10) 0.034(12) 0.022(10) 0.005(9) -0.004(8) 0.007(9)
C18C 0.027(11) 0.063(16) 0.019(10) 0.002(11) 0.004(8) -0.001(12)
C19C 0.077(9) 0.055(8) 0.025(5) -0.023(5) 0.016(6) -0.036(7)
C20C 0.034(12) 0.044(15) 0.049(13) -0.017(11) 0.000(10) 0.001(10)
C21C 0.041(13) 0.022(10) 0.034(11) 0.000(8) 0.009(9) 0.007(9)
C17E 0.050(14) 0.016(10) 0.039(12) -0.001(9) 0.003(10) 0.000(10)
C18E 0.049(14) 0.061(16) 0.021(10) -0.002(10) 0.019(10) 0.006(12)
C20E 0.063(15) 0.017(10) 0.033(11) 0.004(8) 0.016(10) -0.007(9)
C21E 0.037(12) 0.030(11) 0.023(9) 0.009(8) 0.008(8) 0.007(8)
C22C 0.025(4) 0.018(4) 0.017(4) -0.005(3) 0.001(3) -0.006(3)
C23C 0.023(5) 0.028(6) 0.043(6) 0.000(4) -0.002(4) 0.000(4)
C24C 0.027(5) 0.026(6) 0.046(6) 0.000(4) -0.001(4) 0.003(4)
C25C 0.014(4) 0.038(6) 0.030(5) -0.008(4) -0.001(3) 0.004(4)
C26C 0.023(4) 0.044(6) 0.028(5) -0.003(4) 0.004(4) -0.005(4)
C27C 0.022(4) 0.028(5) 0.025(4) 0.001(4) 0.004(3) -0.004(4)
C28C 0.011(4) 0.020(4) 0.023(4) 0.002(4) 0.002(3) 0.008(3)
C29C 0.022(4) 0.022(5) 0.025(4) 0.001(4) 0.006(3) -0.002(4)
C30C 0.022(4) 0.029(5) 0.019(4) 0.004(4) 0.001(3) 0.003(4)
C31C 0.020(4) 0.040(5) 0.016(4) -0.004(4) 0.002(3) 0.003(4)
C32C 0.024(4) 0.032(5) 0.032(5) -0.005(4) -0.005(4) -0.002(4)
C33C 0.029(5) 0.021(5) 0.024(5) 0.003(4) 0.002(4) -0.005(4)
F1D 0.19(4) 0.15(3) 0.024(13) -0.027(14) 0.018(15) -0.13(3)
F1F 0.19(5) 0.14(4) 0.08(3) 0.04(3) -0.04(3) -0.01(3)
Br1D 0.0663(7) 0.0373(6) 0.0220(5) -0.0025(5) 0.0000(5) 0.0061(6)
I1D 0.0279(3) 0.0507(4) 0.0242(3) 0.0002(3) 0.0019(2) -0.0012(3)
N1D 0.025(4) 0.025(4) 0.026(4) 0.006(3) -0.005(3) 0.000(3)
N2D 0.026(4) 0.022(4) 0.023(4) 0.002(3) -0.006(3) -0.001(3)
O1D 0.035(4) 0.046(5) 0.035(4) 0.019(3) -0.009(3) 0.003(3)
O2D 0.038(4) 0.033(4) 0.042(4) 0.011(3) -0.006(3) 0.010(3)
O3D 0.036(3) 0.020(3) 0.029(3) 0.004(3) -0.006(3) 0.003(3)
O4D 0.051(5) 0.024(4) 0.088(6) -0.002(4) 0.012(5) -0.006(4)
C1D 0.023(5) 0.040(6) 0.031(5) 0.015(5) -0.012(4) -0.009(4)
C2D 0.030(5) 0.051(7) 0.033(5) 0.007(5) -0.013(4) 0.000(5)
C3D 0.029(5) 0.031(6) 0.030(5) 0.006(4) -0.007(4) -0.004(4)
C4D 0.019(4) 0.021(5) 0.030(5) 0.006(4) -0.005(3) -0.001(4)
C5D 0.024(4) 0.024(5) 0.033(5) 0.007(4) -0.004(4) 0.005(4)
C6D 0.025(4) 0.021(4) 0.026(4) 0.002(4) -0.007(3) 0.002(4)
C7D 0.035(5) 0.031(5) 0.019(4) 0.002(4) -0.003(4) -0.003(4)
C8D 0.048(6) 0.023(5) 0.028(5) 0.002(4) -0.003(4) -0.005(5)
C9D 0.060(7) 0.039(6) 0.022(5) -0.007(5) 0.003(4) 0.003(6)
C10D 0.040(5) 0.037(6) 0.021(4) 0.003(4) 0.004(4) 0.009(5)
C11D 0.035(5) 0.025(5) 0.020(4) 0.006(4) 0.003(4) -0.001(4)
C12D 0.030(5) 0.025(5) 0.021(4) 0.003(4) 0.002(4) 0.004(4)
C13D 0.025(5) 0.036(6) 0.033(5) 0.005(4) 0.001(4) 0.006(4)
C14D 0.030(5) 0.038(6) 0.037(6) -0.007(5) 0.001(4) -0.001(4)
C15D 0.033(5) 0.027(6) 0.052(6) 0.001(5) 0.000(5) 0.002(4)
C16D 0.043(6) 0.037(7) 0.043(6) 0.011(5) -0.006(5) -0.012(5)
C17D 0.047(17) 0.071(16) 0.029(10) 0.008(10) 0.006(9) -0.002(13)
C18D 0.068(19) 0.055(16) 0.043(12) 0.001(11) 0.004(12) -0.021(14)
C20D 0.12(3) 0.07(2) 0.09(2) 0.01(2) -0.07(2) 0.00(2)
C21D 0.067(18) 0.047(16) 0.052(14) 0.015(12) -0.023(14) 0.000(13)
C17F 0.012(13) 0.042(15) 0.048(14) 0.021(11) 0.004(9) 0.006(11)
C18F 0.06(2) 0.06(2) 0.034(14) 0.001(14) 0.011(14) -0.008(17)
C20F 0.15(5) 0.16(6) 0.06(3) 0.05(3) -0.07(3) -0.08(4)
C21F 0.08(3) 0.046(19) 0.08(3) 0.031(17) -0.02(2) -0.029(19)
C19D 0.100(13) 0.100(14) 0.039(8) 0.005(8) -0.015(8) -0.053(12)
C22D 0.030(5) 0.026(5) 0.026(5) -0.001(4) 0.000(4) -0.006(4)
C23D 0.139(14) 0.043(8) 0.037(7) -0.003(6) -0.037(8) 0.054(9)
C24D 0.131(13) 0.044(8) 0.033(6) -0.010(5) -0.027(7) 0.044(8)
C25D 0.040(6) 0.030(6) 0.028(5) 0.000(4) 0.004(4) -0.001(4)
C26D 0.051(6) 0.050(7) 0.024(5) 0.004(5) -0.012(5) 0.026(6)
C27D 0.044(6) 0.039(6) 0.031(5) -0.003(5) -0.002(4) 0.021(5)
C28D 0.024(4) 0.024(5) 0.022(4) -0.003(4) -0.002(3) -0.003(4)
C29D 0.032(5) 0.022(4) 0.024(4) -0.002(4) -0.006(4) 0.004(4)
C30D 0.034(5) 0.036(6) 0.021(4) -0.004(4) 0.000(4) 0.012(4)
C31D 0.031(5) 0.024(5) 0.014(4) -0.006(3) 0.004(3) -0.004(4)
C32D 0.029(5) 0.028(5) 0.024(4) -0.002(4) -0.001(4) -0.003(4)
C33D 0.037(5) 0.022(5) 0.024(4) 0.002(4) -0.001(4) 0.004(4)

loop_
_atom_type_symbol
_atom_type_description
_atom_type_scat_dispersion_real
_atom_type_scat_dispersion_imag
_atom_type_scat_source
C C 0.0181 0.0091 'International Tables Vol C Tables 4.2.6.8 and 6.1.1.4'
H H 0.0000 0.0000 'International Tables Vol C Tables 4.2.6.8 and 6.1.1.4'
N N 0.0311 0.0180 'International Tables Vol C Tables 4.2.6.8 and 6.1.1.4'
O O 0.0492 0.0322 'International Tables Vol C Tables 4.2.6.8 and 6.1.1.4'
F F 0.0727 0.0534 'International Tables Vol C Tables 4.2.6.8 and 6.1.1.4'
Br Br -0.6763 1.2805 'International Tables Vol C Tables 4.2.6.8 and 6.1.1.4'
I I -0.3257 6.8362 'International Tables Vol C Tables 4.2.6.8 and 6.1.1.4'

loop_
_geom_angle_atom_site_label_1
_geom_angle_atom_site_label_2
_geom_angle_atom_site_label_3
_geom_angle
C4A N1A C1A 127.1(7)
C4A N1A C3A 120.1(7)
C1A N1A C3A 112.4(7)
C28A N2A C6A 120.8(6)
C28A N2A H2AC 119.6
C6A N2A H2AC 119.6
C1A O1A C2A 111.3(7)
C15A O4A H4AA 109.5
O2A C1A O1A 122.7(8)
O2A C1A N1A 129.5(8)
O1A C1A N1A 107.7(7)
O1A C2A C3A 108.3(7)
O1A C2A H2AA 110.0
C3A C2A H2AA 110.0
O1A C2A H2AB 110.0
C3A C2A H2AB 110.0
H2AA C2A H2AB 108.4
N1A C3A C7A 113.4(7)
N1A C3A C2A 99.9(7)
C7A C3A C2A 113.7(7)
N1A C3A H3AA 109.8
C7A C3A H3AA 109.8
C2A C3A H3AA 109.8
O3A C4A N1A 118.8(7)
O3A C4A C5A 121.1(7)
N1A C4A C5A 120.1(7)
C4A C5A C13A 109.8(7)
C4A C5A C6A 104.7(6)
C13A C5A C6A 114.2(6)
C4A C5A H5AA 109.3
C13A C5A H5AA 109.3
C6A C5A H5AA 109.3
N2A C6A C22A 111.0(7)
N2A C6A C5A 105.1(6)
C22A C6A C5A 114.0(6)
N2A C6A H6AA 108.9
C22A C6A H6AA 108.9
C5A C6A H6AA 108.9
C8A C7A C12A 119.4(9)
C8A C7A C3A 119.5(8)
C12A C7A C3A 121.1(8)
C7A C8A C9A 120.4(10)
C7A C8A H8AA 119.8
C9A C8A H8AA 119.8
C10A C9A C8A 120.2(10)
C10A C9A H9AA 119.9
C8A C9A H9AA 119.9
C11A C10A C9A 119.8(9)
C11A C10A H10A 120.1
C9A C10A H10A 120.1
C10A C11A C12A 120.2(10)
C10A C11A H11A 119.9
C12A C11A H11A 119.9
C11A C12A C7A 120.1(9)
C11A C12A H12A 119.9
C7A C12A H12A 119.9
C14A C13A C5A 114.2(7)
C14A C13A H13A 108.7
C5A C13A H13A 108.7
C14A C13A H13B 108.7
C5A C13A H13B 108.7
H13A C13A H13B 107.6
C13A C14A C15A 112.9(7)
C13A C14A H14A 109.0
C15A C14A H14A 109.0
C13A C14A H14B 109.0
C15A C14A H14B 109.0
H14A C14A H14B 107.8
O4A C15A C14A 108.0(7)
O4A C15A C16A 110.7(6)
C14A C15A C16A 114.8(7)
O4A C15A H15A 107.7
C14A C15A H15A 107.7
C16A C15A H15A 107.7
C21A C16A C17A 118.9(8)
C21A C16A C15A 119.2(7)
C17A C16A C15A 121.9(7)
C18A C17A C16A 120.6(9)
C18A C17A H17A 119.7
C16A C17A H17A 119.7
C19A C18A C17A 118.5(9)
C19A C18A H18A 120.7
C17A C18A H18A 120.7
F1A C19A C18A 119.9(8)
F1A C19A C20A 117.3(9)
C18A C19A C20A 122.8(8)
C19A C20A C21A 118.3(9)
C19A C20A H20A 120.9
C21A C20A H20A 120.9
C20A C21A C16A 120.9(8)
C20A C21A H21A 119.6
C16A C21A H21A 119.6
C27A C22A C23A 119.6(8)
C27A C22A C6A 121.4(8)
C23A C22A C6A 118.7(7)
C24A C23A C22A 121.0(8)
C24A C23A H23A 119.5
C22A C23A H23A 119.5
C23A C24A C25A 118.5(9)
C23A C24A H24A 120.8
C25A C24A H24A 120.8
C26A C25A C24A 121.6(8)
C26A C25A Br1A 121.0(6)
C24A C25A Br1A 117.4(7)
C25A C26A C27A 118.7(7)
C25A C26A H26A 120.6
C27A C26A H26A 120.6
C22A C27A C26A 120.5(8)
C22A C27A H27A 119.7
C26A C27A H27A 119.7
C33A C28A C29A 118.9(8)
C33A C28A N2A 119.0(8)
C29A C28A N2A 122.0(8)
C30A C29A C28A 120.7(8)
C30A C29A H29A 119.6
C28A C29A H29A 119.6
C31A C30A C29A 119.5(8)
C31A C30A H30A 120.2
C29A C30A H30A 120.2
C32A C31A C30A 120.5(7)
C32A C31A I1A 118.6(6)
C30A C31A I1A 120.9(6)
C31A C32A C33A 119.7(8)
C31A C32A H32A 120.1
C33A C32A H32A 120.1
C28A C33A C32A 120.6(8)
C28A C33A H33A 119.7
C32A C33A H33A 119.7
C1B O1B C2B 111.2(7)
C15B O4B H4BA 109.5
C1B N1B C4B 127.6(7)
C1B N1B C3B 113.0(7)
C4B N1B C3B 118.7(7)
C28B N2B C6B 119.8(6)
C28B N2B H2BC 120.1
C6B N2B H2BC 120.1
O2B C1B O1B 121.7(8)
O2B C1B N1B 129.8(8)
O1B C1B N1B 108.4(8)
O1B C2B C3B 106.3(7)
O1B C2B H2BA 110.5
C3B C2B H2BA 110.5
O1B C2B H2BB 110.5
C3B C2B H2BB 110.5
H2BA C2B H2BB 108.7
N1B C3B C7B 112.7(6)
N1B C3B C2B 100.0(7)
C7B C3B C2B 112.6(7)
N1B C3B H3BA 110.4
C7B C3B H3BA 110.4
C2B C3B H3BA 110.4
O3B C4B N1B 117.0(7)
O3B C4B C5B 122.2(7)
N1B C4B C5B 120.8(7)
C4B C5B C13B 108.1(7)
C4B C5B C6B 105.7(6)
C13B C5B C6B 113.7(6)
C4B C5B H5BA 109.7
C13B C5B H5BA 109.7
C6B C5B H5BA 109.7
N2B C6B C22B 112.3(7)
N2B C6B C5B 105.9(6)
C22B C6B C5B 113.7(6)
N2B C6B H6BA 108.2
C22B C6B H6BA 108.2
C5B C6B H6BA 108.2
C8B C7B C12B 119.1(8)
C8B C7B C3B 121.4(8)
C12B C7B C3B 119.4(8)
C9B C8B C7B 121.0(9)
C9B C8B H8BA 119.5
C7B C8B H8BA 119.5
C10B C9B C8B 119.6(10)
C10B C9B H9BA 120.2
C8B C9B H9BA 120.2
C9B C10B C11B 120.1(9)
C9B C10B H10B 119.9
C11B C10B H10B 119.9
C10B C11B C12B 120.8(10)
C10B C11B H11B 119.6
C12B C11B H11B 119.6
C11B C12B C7B 119.3(9)
C11B C12B H12B 120.4
C7B C12B H12B 120.4
C14B C13B C5B 112.7(6)
C14B C13B H13C 109.0
C5B C13B H13C 109.0
C14B C13B H13D 109.0
C5B C13B H13D 109.0
H13C C13B H13D 107.8
C13B C14B C15B 112.1(7)
C13B C14B H14C 109.2
C15B C14B H14C 109.2
C13B C14B H14D 109.2
C15B C14B H14D 109.2
H14C C14B H14D 107.9
O4B C15B C16B 108.0(7)
O4B C15B C14B 110.5(7)
C16B C15B C14B 110.8(7)
O4B C15B H15B 109.1
C16B C15B H15B 109.1
C14B C15B H15B 109.1
C17B C16B C21B 118.5(9)
C17B C16B C15B 121.7(8)
C21B C16B C15B 119.7(8)
C16B C17B C18B 121.0(9)
C16B C17B H17B 119.5
C18B C17B H17B 119.5
C19B C18B C17B 118.2(9)
C19B C18B H18B 120.9
C17B C18B H18B 120.9
F1B C19B C20B 119.1(9)
F1B C19B C18B 118.9(9)
C20B C19B C18B 122.0(9)
C19B C20B C21B 118.8(10)
C19B C20B H20B 120.6
C21B C20B H20B 120.6
C20B C21B C16B 121.4(10)
C20B C21B H21B 119.3
C16B C21B H21B 119.3
C27B C22B C23B 119.4(8)
C27B C22B C6B 121.0(8)
C23B C22B C6B 119.6(7)
C22B C23B C24B 120.3(9)
C22B C23B H23B 119.9
C24B C23B H23B 119.9
C25B C24B C23B 120.1(9)
C25B C24B H24B 119.9
C23B C24B H24B 119.9
C26B C25B C24B 120.6(8)
C26B C25B Br1B 120.9(7)
C24B C25B Br1B 118.6(7)
C25B C26B C27B 119.3(9)
C25B C26B H26B 120.3
C27B C26B H26B 120.3
C22B C27B C26B 120.3(9)
C22B C27B H27B 119.9
C26B C27B H27B 119.9
C29B C28B C33B 118.5(8)
C29B C28B N2B 123.3(8)
C33B C28B N2B 118.2(7)
C28B C29B C30B 121.6(8)
C28B C29B H29B 119.2
C30B C29B H29B 119.2
C31B C30B C29B 119.2(8)
C31B C30B H30B 120.4
C29B C30B H30B 120.4
C30B C31B C32B 120.7(8)
C30B C31B I1B 120.7(6)
C32B C31B I1B 118.6(6)
C31B C32B C33B 119.6(8)
C31B C32B H32B 120.2
C33B C32B H32B 120.2
C32B C33B C28B 120.3(8)
C32B C33B H33B 119.8
C28B C33B H33B 119.8
C1C O1C C2C 111.4(7)
C15C O4C H4CA 109.5
C1C N1C C4C 128.1(7)
C1C N1C C3C 112.3(7)
C4C N1C C3C 119.5(7)
C28C N2C C6C 121.9(7)
C28C N2C H2CC 119.1
C6C N2C H2CC 119.1
O2C C1C O1C 121.5(8)
O2C C1C N1C 129.8(8)
O1C C1C N1C 108.8(8)
O1C C2C C3C 107.0(7)
O1C C2C H2CA 110.3
C3C C2C H2CA 110.3
O1C C2C H2CB 110.3
C3C C2C H2CB 110.3
H2CA C2C H2CB 108.6
N1C C3C C7C 112.9(7)
N1C C3C C2C 100.3(7)
C7C C3C C2C 112.6(7)
N1C C3C H3CA 110.2
C7C C3C H3CA 110.2
C2C C3C H3CA 110.2
O3C C4C N1C 118.8(8)
O3C C4C C5C 121.2(7)
N1C C4C C5C 120.0(7)
C4C C5C C13C 108.8(7)
C4C C5C C6C 104.9(6)
C13C C5C C6C 113.7(7)
C4C C5C H5CA 109.7
C13C C5C H5CA 109.7
C6C C5C H5CA 109.7
N2C C6C C22C 113.7(7)
N2C C6C C5C 107.0(6)
C22C C6C C5C 112.5(7)
N2C C6C H6CA 107.8
C22C C6C H6CA 107.8
C5C C6C H6CA 107.8
C8C C7C C12C 119.7(8)
C8C C7C C3C 118.5(8)
C12C C7C C3C 121.7(8)
C7C C8C C9C 120.5(9)
C7C C8C H8CA 119.8
C9C C8C H8CA 119.8
C8C C9C C10C 119.6(9)
C8C C9C H9CA 120.2
C10C C9C H9CA 120.2
C11C C10C C9C 119.7(9)
C11C C10C H10C 120.1
C9C C10C H10C 120.1
C12C C11C C10C 120.6(9)
C12C C11C H11C 119.7
C10C C11C H11C 119.7
C11C C12C C7C 119.9(8)
C11C C12C H12C 120.1
C7C C12C H12C 120.1
C14C C13C C5C 113.9(7)
C14C C13C H13E 108.8
C5C C13C H13E 108.8
C14C C13C H13F 108.8
C5C C13C H13F 108.8
H13E C13C H13F 107.7
C13C C14C C15C 112.3(7)
C13C C14C H14E 109.1
C15C C14C H14E 109.1
C13C C14C H14F 109.1
C15C C14C H14F 109.1
H14E C14C H14F 107.9
O4C C15C C16C 109.3(8)
O4C C15C C14C 107.9(8)
C16C C15C C14C 113.0(8)
O4C C15C H15C 108.9
C16C C15C H15C 108.9
C14C C15C H15C 108.9
C17E C16C C21E 121.1(15)
C17C C16C C15C 136.5(13)
C17E C16C C15C 122.1(12)
C21E C16C C15C 116.6(11)
C17C C16C C21C 108.9(13)
C15C C16C C21C 114.5(10)
C16C C17C C18C 131.8(18)
C16C C17C H17C 114.1
C18C C17C H17C 114.1
C19C C18C C17C 118.4(19)
C19C C18C H18F 120.8
C17C C18C H18F 120.8
C18C C19C F1C 120.6(13)
F1C C19C C20E 120.3(13)
F1C C19C C18E 122.2(11)
C20E C19C C18E 117.6(15)
C18C C19C C20C 128.9(16)
F1C C19C C20C 110.5(12)
C21C C20C C19C 112.8(19)
C21C C20C H20C 123.6
C19C C20C H20C 123.6
C20C C21C C16C 119.1(18)
C20C C21C H21C 120.4
C16C C21C H21C 120.4
C16C C17E C18E 122(2)
C16C C17E H17D 119.0
C18E C17E H17D 119.0
C17E C18E C19C 118.6(19)
C17E C18E H18C 120.7
C19C C18E H18C 120.7
C19C C20E C21E 121.9(18)
C19C C20E H20E 119.0
C21E C20E H20E 119.0
C16C C21E C20E 118.8(17)
C16C C21E H21D 120.6
C20E C21E H21D 120.6
C23C C22C C27C 119.3(9)
C23C C22C C6C 120.2(8)
C27C C22C C6C 120.5(8)
C22C C23C C24C 121.0(9)
C22C C23C H23C 119.5
C24C C23C H23C 119.5
C25C C24C C23C 118.3(9)
C25C C24C H24C 120.8
C23C C24C H24C 120.8
C26C C25C C24C 122.1(8)
C26C C25C Br1C 119.0(7)
C24C C25C Br1C 118.9(8)
C25C C26C C27C 119.1(9)
C25C C26C H26C 120.5
C27C C26C H26C 120.5
C26C C27C C22C 120.2(9)
C26C C27C H27C 119.9
C22C C27C H27C 119.9
N2C C28C C33C 118.6(8)
N2C C28C C29C 123.7(8)
C33C C28C C29C 117.6(8)
C30C C29C C28C 121.5(8)
C30C C29C H29C 119.2
C28C C29C H29C 119.2
C31C C30C C29C 119.4(8)
C31C C30C H30C 120.3
C29C C30C H30C 120.3
C30C C31C C32C 121.4(8)
C30C C31C I1C 119.0(7)
C32C C31C I1C 119.6(7)
C31C C32C C33C 118.4(9)
C31C C32C H32C 120.8
C33C C32C H32C 120.8
C32C C33C C28C 121.6(9)
C32C C33C H33C 119.2
C28C C33C H33C 119.2
C1D N1D C4D 128.8(9)
C1D N1D C3D 112.0(8)
C4D N1D C3D 119.1(8)
C28D N2D C6D 121.4(7)
C28D N2D H2DC 119.3
C6D N2D H2DC 119.3
C1D O1D C2D 111.5(8)
C15D O4D H4DA 109.5
O2D C1D O1D 122.6(9)
O2D C1D N1D 128.5(9)
O1D C1D N1D 108.9(9)
O1D C2D C3D 105.1(8)
O1D C2D H2DA 110.7
C3D C2D H2DA 110.7
O1D C2D H2DB 110.7
C3D C2D H2DB 110.7
H2DA C2D H2DB 108.8
N1D C3D C7D 113.3(7)
N1D C3D C2D 100.5(8)
C7D C3D C2D 114.8(8)
N1D C3D H3DA 109.3
C7D C3D H3DA 109.3
C2D C3D H3DA 109.3
O3D C4D N1D 117.8(9)
O3D C4D C5D 121.3(8)
N1D C4D C5D 120.9(8)
C4D C5D C13D 109.4(8)
C4D C5D C6D 104.3(7)
C13D C5D C6D 113.3(7)
C4D C5D H5DA 109.9
C13D C5D H5DA 109.9
C6D C5D H5DA 109.9
N2D C6D C22D 111.9(8)
N2D C6D C5D 106.2(7)
C22D C6D C5D 113.6(7)
N2D C6D H6DA 108.3
C22D C6D H6DA 108.3
C5D C6D H6DA 108.3
C12D C7D C8D 119.0(9)
C12D C7D C3D 122.6(9)
C8D C7D C3D 118.4(9)
C7D C8D C9D 120.7(10)
C7D C8D H8DA 119.6
C9D C8D H8DA 119.6
C8D C9D C10D 119.3(10)
C8D C9D H9DA 120.3
C10D C9D H9DA 120.3
C11D C10D C9D 120.1(9)
C11D C10D H10D 120.0
C9D C10D H10D 120.0
C12D C11D C10D 119.2(9)
C12D C11D H11D 120.4
C10D C11D H11D 120.4
C7D C12D C11D 121.7(9)
C7D C12D H12D 119.2
C11D C12D H12D 119.2
C14D C13D C5D 113.2(8)
C14D C13D H13G 108.9
C5D C13D H13G 108.9
C14D C13D H13H 108.9
C5D C13D H13H 108.9
H13G C13D H13H 107.8
C13D C14D C15D 113.6(9)
C13D C14D H14G 108.9
C15D C14D H14G 108.9
C13D C14D H14H 108.9
C15D C14D H14H 108.9
H14G C14D H14H 107.7
O4D C15D C16D 111.4(9)
O4D C15D C14D 108.6(9)
C16D C15D C14D 113.7(9)
O4D C15D H15D 107.6
C16D C15D H15D 107.6
C14D C15D H15D 107.6
C21D C16D C17D 121.0(19)
C21F C16D C17F 113(2)
C21D C16D C15D 120.3(16)
C17D C16D C15D 118.7(12)
C21F C16D C15D 123.3(19)
C17F C16D C15D 123.6(12)
C18D C17D C16D 120(2)
C18D C17D H17E 119.8
C16D C17D H17E 119.8
C17D C18D C19D 119(2)
C17D C18D H18D 120.6
C19D C18D H18D 120.6
C19D C20D C21D 117(3)
C19D C20D H20F 121.6
C21D C20D H20F 121.6
C16D C21D C20D 121(3)
C16D C21D H21E 119.6
C20D C21D H21E 119.6
C18F C17F C16D 123(2)
C18F C17F H17F 118.6
C16D C17F H17F 118.6
C19D C18F C17F 117(3)
C19D C18F H18E 121.4
C17F C18F H18E 121.4
C19D C20F C21F 116(4)
C19D C20F H20G 122.1
C21F C20F H20G 122.1
C20F C21F C16D 124(4)
C20F C21F H21F 117.8
C16D C21F H21F 117.8
C18F C19D F1F 120(3)
C18F C19D C20F 127(3)
F1F C19D C20F 113(3)
C18D C19D C20D 122(2)
C18D C19D F1D 116(3)
C20D C19D F1D 122(3)
C23D C22D C27D 118.2(10)
C23D C22D C6D 120.7(9)
C27D C22D C6D 121.1(9)
C22D C23D C24D 121.6(11)
C22D C23D H23D 119.2
C24D C23D H23D 119.2
C25D C24D C23D 119.6(11)
C25D C24D H24D 120.2
C23D C24D H24D 120.2
C26D C25D C24D 119.7(10)
C26D C25D Br1D 121.2(8)
C24D C25D Br1D 119.0(8)
C25D C26D C27D 120.5(10)
C25D C26D H26D 119.7
C27D C26D H26D 119.7
C22D C27D C26D 120.4(10)
C22D C27D H27D 119.8
C26D C27D H27D 119.8
C29D C28D C33D 118.6(8)
C29D C28D N2D 122.2(9)
C33D C28D N2D 119.1(8)
C30D C29D C28D 120.5(9)
C30D C29D H29D 119.8
C28D C29D H29D 119.8
C31D C30D C29D 119.8(9)
C31D C30D H30D 120.1
C29D C30D H30D 120.1
C30D C31D C32D 120.5(8)
C30D C31D I1D 118.6(7)
C32D C31D I1D 120.8(7)
C33D C32D C31D 119.4(9)
C33D C32D H32D 120.3
C31D C32D H32D 120.3
C32D C33D C28D 121.1(9)
C32D C33D H33D 119.4
C28D C33D H33D 119.4

loop_
_geom_bond_atom_site_label_1
_geom_bond_atom_site_label_2
_geom_bond_distance
F1A C19A 1.360(10)
Br1A C25A 1.900(8)
I1A C31A 2.106(7)
N1A C4A 1.393(10)
N1A C1A 1.421(11)
N1A C3A 1.469(11)
N2A C28A 1.409(10)
N2A C6A 1.477(10)
N2A H2AC 0.8800
O1A C1A 1.350(10)
O1A C2A 1.419(12)
O2A C1A 1.187(11)
O3A C4A 1.205(10)
O4A C15A 1.436(10)
O4A H4AA 0.8400
C2A C3A 1.533(13)
C2A H2AA 0.9900
C2A H2AB 0.9900
C3A C7A 1.518(12)
C3A H3AA 1.0000
C4A C5A 1.522(11)
C5A C13A 1.529(11)
C5A C6A 1.548(10)
C5A H5AA 1.0000
C6A C22A 1.520(11)
C6A H6AA 1.0000
C7A C8A 1.384(13)
C7A C12A 1.399(13)
C8A C9A 1.395(14)
C8A H8AA 0.9500
C9A C10A 1.390(17)
C9A H9AA 0.9500
C10A C11A 1.385(16)
C10A H10A 0.9500
C11A C12A 1.395(13)
C11A H11A 0.9500
C12A H12A 0.9500
C13A C14A 1.523(10)
C13A H13A 0.9900
C13A H13B 0.9900
C14A C15A 1.526(11)
C14A H14A 0.9900
C14A H14B 0.9900
C15A C16A 1.532(11)
C15A H15A 1.0000
C16A C21A 1.393(13)
C16A C17A 1.406(12)
C17A C18A 1.394(12)
C17A H17A 0.9500
C18A C19A 1.372(15)
C18A H18A 0.9500
C19A C20A 1.383(14)
C20A C21A 1.392(12)
C20A H20A 0.9500
C21A H21A 0.9500
C22A C27A 1.378(12)
C22A C23A 1.390(12)
C23A C24A 1.384(13)
C23A H23A 0.9500
C24A C25A 1.392(12)
C24A H24A 0.9500
C25A C26A 1.383(13)
C26A C27A 1.400(12)
C26A H26A 0.9500
C27A H27A 0.9500
C28A C33A 1.384(12)
C28A C29A 1.400(12)
C29A C30A 1.389(12)
C29A H29A 0.9500
C30A C31A 1.387(13)
C30A H30A 0.9500
C31A C32A 1.382(12)
C32A C33A 1.396(11)
C32A H32A 0.9500
C33A H33A 0.9500
O1B C1B 1.356(10)
O1B C2B 1.443(11)
O2B C1B 1.204(11)
O3B C4B 1.215(11)
O4B C15B 1.429(11)
O4B H4BA 0.8400
N1B C1B 1.378(11)
N1B C4B 1.414(10)
N1B C3B 1.482(11)
N2B C28B 1.404(10)
N2B C6B 1.476(10)
N2B H2BC 0.8800
F1B C19B 1.357(11)
Br1B C25B 1.901(8)
I1B C31B 2.103(8)
C2B C3B 1.541(12)
C2B H2BA 0.9900
C2B H2BB 0.9900
C3B C7B 1.516(11)
C3B H3BA 1.0000
C4B C5B 1.511(11)
C5B C13B 1.531(11)
C5B C6B 1.545(10)
C5B H5BA 1.0000
C6B C22B 1.521(11)
C6B H6BA 1.0000
C7B C8B 1.390(12)
C7B C12B 1.391(13)
C8B C9B 1.382(13)
C8B H8BA 0.9500
C9B C10B 1.376(15)
C9B H9BA 0.9500
C10B C11B 1.377(16)
C10B H10B 0.9500
C11B C12B 1.390(14)
C11B H11B 0.9500
C12B H12B 0.9500
C13B C14B 1.531(11)
C13B H13C 0.9900
C13B H13D 0.9900
C14B C15B 1.543(12)
C14B H14C 0.9900
C14B H14D 0.9900
C15B C16B 1.505(12)
C15B H15B 1.0000
C16B C17B 1.380(13)
C16B C21B 1.385(13)
C17B C18B 1.396(12)
C17B H17B 0.9500
C18B C19B 1.372(15)
C18B H18B 0.9500
C19B C20B 1.371(14)
C20B C21B 1.375(14)
C20B H20B 0.9500
C21B H21B 0.9500
C22B C27B 1.380(12)
C22B C23B 1.381(13)
C23B C24B 1.385(13)
C23B H23B 0.9500
C24B C25B 1.373(13)
C24B H24B 0.9500
C25B C26B 1.372(14)
C26B C27B 1.403(13)
C26B H26B 0.9500
C27B H27B 0.9500
C28B C29B 1.382(12)
C28B C33B 1.394(13)
C29B C30B 1.386(13)
C29B H29B 0.9500
C30B C31B 1.371(13)
C30B H30B 0.9500
C31B C32B 1.388(12)
C32B C33B 1.390(12)
C32B H32B 0.9500
C33B H33B 0.9500
F1C C19C 1.367(13)
Br1C C25C 1.909(9)
I1C C31C 2.111(8)
O1C C1C 1.359(10)
O1C C2C 1.420(12)
O2C C1C 1.189(12)
O3C C4C 1.209(10)
O4C C15C 1.429(12)
O4C H4CA 0.8400
N1C C1C 1.384(12)
N1C C4C 1.393(10)
N1C C3C 1.478(11)
N2C C28C 1.391(10)
N2C C6C 1.457(10)
N2C H2CC 0.8800
C2C C3C 1.546(12)
C2C H2CA 0.9900
C2C H2CB 0.9900
C3C C7C 1.526(11)
C3C H3CA 1.0000
C4C C5C 1.524(11)
C5C C13C 1.536(11)
C5C C6C 1.542(11)
C5C H5CA 1.0000
C6C C22C 1.515(12)
C6C H6CA 1.0000
C7C C8C 1.379(13)
C7C C12C 1.401(12)
C8C C9C 1.391(13)
C8C H8CA 0.9500
C9C C10C 1.398(14)
C9C H9CA 0.9500
C10C C11C 1.382(14)
C10C H10C 0.9500
C11C C12C 1.380(12)
C11C H11C 0.9500
C12C H12C 0.9500
C13C C14C 1.518(12)
C13C H13E 0.9900
C13C H13F 0.9900
C14C C15C 1.524(12)
C14C H14E 0.9900
C14C H14F 0.9900
C15C C16C 1.504(14)
C15C H15C 1.0000
C16C C17C 1.25(2)
C16C C17E 1.33(2)
C16C C21E 1.37(2)
C16C C21C 1.66(2)
C17C C18C 1.39(3)
C17C H17C 0.9500
C18C C19C 1.15(2)
C18C H18F 0.9500
C19C C20E 1.37(2)
C19C C18E 1.44(3)
C19C C20C 1.49(3)
C20C C21C 1.39(3)
C20C H20C 0.9500
C21C H21C 0.9500
C17E C18E 1.37(3)
C17E H17D 0.9500
C18E H18C 0.9500
C20E C21E 1.39(3)
C20E H20E 0.9500
C21E H21D 0.9500
C22C C23C 1.376(13)
C22C C27C 1.396(12)
C23C C24C 1.395(13)
C23C H23C 0.9500
C24C C25C 1.379(14)
C24C H24C 0.9500
C25C C26C 1.369(15)
C26C C27C 1.391(13)
C26C H26C 0.9500
C27C H27C 0.9500
C28C C33C 1.398(12)
C28C C29C 1.401(12)
C29C C30C 1.383(12)
C29C H29C 0.9500
C30C C31C 1.374(13)
C30C H30C 0.9500
C31C C32C 1.394(14)
C32C C33C 1.395(13)
C32C H32C 0.9500
C33C H33C 0.9500
F1D C19D 1.40(3)
F1F C19D 1.33(5)
Br1D C25D 1.903(10)
I1D C31D 2.106(9)
N1D C1D 1.383(13)
N1D C4D 1.400(11)
N1D C3D 1.471(13)
N2D C28D 1.414(11)
N2D C6D 1.459(12)
N2D H2DC 0.8800
O1D C1D 1.340(12)
O1D C2D 1.438(14)
O2D C1D 1.205(13)
O3D C4D 1.214(11)
O4D C15D 1.418(13)
O4D H4DA 0.8400
C2D C3D 1.548(12)
C2D H2DA 0.9900
C2D H2DB 0.9900
C3D C7D 1.509(13)
C3D H3DA 1.0000
C4D C5D 1.520(13)
C5D C13D 1.532(13)
C5D C6D 1.549(11)
C5D H5DA 1.0000
C6D C22D 1.530(12)
C6D H6DA 1.0000
C7D C12D 1.379(14)
C7D C8D 1.389(15)
C8D C9D 1.397(15)
C8D H8DA 0.9500
C9D C10D 1.398(16)
C9D H9DA 0.9500
C10D C11D 1.392(14)
C10D H10D 0.9500
C11D C12D 1.386(13)
C11D H11D 0.9500
C12D H12D 0.9500
C13D C14D 1.521(13)
C13D H13G 0.9900
C13D H13H 0.9900
C14D C15D 1.547(15)
C14D H14G 0.9900
C14D H14H 0.9900
C15D C16D 1.503(16)
C15D H15D 1.0000
C16D C21D 1.35(2)
C16D C17D 1.38(3)
C16D C21F 1.40(3)
C16D C17F 1.43(3)
C17D C18D 1.37(3)
C17D H17E 0.9500
C18D C19D 1.38(3)
C18D H18D 0.9500
C20D C19D 1.40(5)
C20D C21D 1.42(5)
C20D H20F 0.9500
C21D H21E 0.9500
C17F C18F 1.37(4)
C17F H17F 0.9500
C18F C19D 1.30(4)
C18F H18E 0.9500
C20F C19D 1.35(7)
C20F C21F 1.36(6)
C20F H20G 0.9500
C21F H21F 0.9500
C22D C23D 1.352(16)
C22D C27D 1.371(13)
C23D C24D 1.379(17)
C23D H23D 0.9500
C24D C25D 1.355(15)
C24D H24D 0.9500
C25D C26D 1.350(15)
C26D C27D 1.376(15)
C26D H26D 0.9500
C27D H27D 0.9500
C28D C29D 1.397(13)
C28D C33D 1.397(13)
C29D C30D 1.389(13)
C29D H29D 0.9500
C30D C31D 1.383(14)
C30D H30D 0.9500
C31D C32D 1.390(13)
C32D C33D 1.381(13)
C32D H32D 0.9500
C33D H33D 0.9500
